data_3500008
loop_
_publ_author_name
'Mohammad Abul Haj'
'Miguel Quir\'os'
'Juan M. Salas'
'Ren\'e Faure'

_journal_name_full 'Personal communication to COD'
_journal_year 2011
_chemical_compound_source 'Local laboratory'
_chemical_formula_sum 'C10 H18 Co N8 O8'
_chemical_formula_weight 874.47
_space_group_IT_number 4
_symmetry_cell_setting monoclinic
_symmetry_space_group_name_Hall 'P 2yb'
_symmetry_space_group_name_H-M 'P 1 21 1'
_atom_type_scat_source 'D.Waasmaier&A.Kirfel,Acta Cryst.1995,A51, 416-431'
_cell_angle_alpha 90.0
_cell_angle_beta 102.17(1)
_cell_angle_gamma 90.0
_cell_formula_units_Z 2
_cell_length_a 7.342(1)
_cell_length_b 10.922(2)
_cell_length_c 11.245(2)
_cell_measurement_reflns_used ?
_cell_measurement_temperature 295
_cell_measurement_theta_max ?
_cell_measurement_theta_min ?
_cell_volume 881.5(3)
_computing_data_collection KappaCCD
_computing_data_reduction maXus
_computing_molecular_graphics 'XP in SHELXTL-PLUS'
_computing_publication_material maXus
_computing_structure_refinement maXus
_computing_structure_solution maXus
_diffrn_ambient_temperature 293(2)
_diffrn_measurement_device KappaCCD
_diffrn_orient_matrix_type X=UH
_diffrn_orient_matrix_UB_11 0.01000
_diffrn_orient_matrix_UB_12 0.00000
_diffrn_orient_matrix_UB_13 0.00000
_diffrn_orient_matrix_UB_21 0.00000
_diffrn_orient_matrix_UB_22 0.01000
_diffrn_orient_matrix_UB_23 0.00000
_diffrn_orient_matrix_UB_31 0.00000
_diffrn_orient_matrix_UB_32 0.00000
_diffrn_orient_matrix_UB_33 0.01000
_diffrn_radiation_type xray
_diffrn_radiation_wavelength 0.71073
_diffrn_reflns_av_R_equivalents 0.00
_diffrn_reflns_limit_h_max 9
_diffrn_reflns_limit_h_min 0
_diffrn_reflns_limit_k_max 13
_diffrn_reflns_limit_k_min 0
_diffrn_reflns_limit_l_max 14
_diffrn_reflns_limit_l_min -14
_diffrn_reflns_number 2027
_diffrn_reflns_theta_max 26.79
_diffrn_reflns_theta_min 0.0
_exptl_absorpt_coefficient_mu 10.329
_exptl_absorpt_correction_type none
_exptl_crystal_colour pink
_exptl_crystal_density_diffrn 1.65
_exptl_crystal_density_meas ?
_exptl_crystal_description flat
_exptl_crystal_F_000 450
_exptl_crystal_size_max 0.20
_exptl_crystal_size_mid 0.10
_exptl_crystal_size_min 0.02
_refine_diff_density_max 0.73
_refine_diff_density_min -0.59
_refine_ls_extinction_method None
_refine_ls_goodness_of_fit_obs 2.807
_refine_ls_hydrogen_treatment noref
_refine_ls_matrix_type full
_refine_ls_number_parameters 153
_refine_ls_number_reflns 688
_refine_ls_number_restraints 0
_refine_ls_R_factor_obs 0.066
_refine_ls_shift/esd_max 0.0766
_refine_ls_shift/esd_mean 0.0660
_refine_ls_structure_factor_coef F
_refine_ls_weighting_scheme 'Count statistics'
_refine_ls_wR_factor_obs 0.081
_reflns_number_observed 688
_reflns_number_total 2021
_reflns_observed_criterion refl_observed_if_I_>_4.00_sigma(I)
_cod_data_source_file co5tpo.cif
_cod_data_source_block maxus
_cod_original_sg_symbol_H-M 'P 21          '
_cod_original_formula_sum 'C10 H18 Co O8 N8'
_cod_database_code 3500008
_cod_database_fobs_code 3500008

loop_
_symmetry_equiv_pos_as_xyz
+X,+Y,+Z
-X,+Y+0.5,-Z

loop_
_atom_site_aniso_label
_atom_site_aniso_U_11
_atom_site_aniso_U_22
_atom_site_aniso_U_33
_atom_site_aniso_U_12
_atom_site_aniso_U_13
_atom_site_aniso_U_23
Co 0.044(2) 0.028(2) 0.029(2) 0.002(2) 0.000(1) -.001(2)
O5A 0.07(1) 0.03(1) 0.03(1) -.022(9) -.001(8) -.004(8)
O5B 0.06(1) 0.03(1) 0.04(1) 0.026(8) 0.021(9) 0.003(8)
O1W 0.07(1) 0.03(2) 0.02(1) -.01(1) 0.010(8) -.01(1)
O2W 0.06(1) 0.03(1) 0.03(1) 0.006(8) 0.018(9) 0.002(9)
O3W 0.023(8) 0.041(9) 0.030(9) -.01(1) -.005(7) -.01(1)
O4W 0.06(1) 0.03(1) 0.04(1) -.003(8) 0.00(1) 0.001(9)
O5W 0.10(1) 0.02(1) 0.04(1) -.01(1) 0.01(1) -.012(9)
O6W 0.07(1) 0.08(2) 0.06(2) 0.00(1) -.01(1) 0.01(1)

loop_
_atom_site_label
_atom_site_fract_x
_atom_site_fract_y
_atom_site_fract_z
_atom_site_U_iso_or_equiv
_atom_site_occupancy
_atom_site_thermal_displace_type
Co 0.6723(4) 0.31300 0.0078(3) 0.035(2) 1.00 Uij
N1A 0.846(3) 0.350(2) 0.399(2) 0.066(7) 1.00 Uiso
C2A 0.762(3) 0.291(2) 0.296(2) 0.043(6) 1.00 Uiso
N3A 0.737(3) 0.361(2) 0.192(2) 0.053(7) 1.00 Uiso
C3AA 0.809(3) 0.476(2) 0.239(2) 0.038(6) 1.00 Uiso
N4A 0.812(2) 0.581(2) 0.177(2) 0.036(5) 1.00 Uiso
C5A 0.885(3) 0.680(2) 0.239(2) 0.043(7) 1.00 Uiso
O5A 0.892(2) 0.780(2) 0.184(1) 0.05(1) 1.00 Uij
C6A 0.949(3) 0.674(2) 0.372(2) 0.046(7) 1.00 Uiso
C7A 0.949(3) 0.565(2) 0.429(2) 0.046(7) 1.00 Uiso
N8A 0.872(3) 0.469(2) 0.361(2) 0.047(6) 1.00 Uiso
N1B 0.476(3) 0.278(2) -0.382(2) 0.078(8) 1.00 Uiso
C2B 0.508(3) 0.335(3) -0.278(2) 0.052(7) 1.00 Uiso
N3B 0.605(3) 0.266(2) -0.181(2) 0.040(6) 1.00 Uiso
C3AB 0.625(3) 0.156(2) -0.232(2) 0.045(7) 1.00 Uiso
N4B 0.701(2) 0.055(2) -0.178(2) 0.040(5) 1.00 Uiso
C5B 0.700(3) -0.047(2) -0.248(2) 0.040(7) 1.00 Uiso
O5B 0.772(2) -0.147(1) -0.198(1) 0.04(1) 1.00 Uij
C6B 0.618(3) -0.041(2) -0.376(2) 0.043(7) 1.00 Uiso
C7B 0.541(3) 0.062(2) -0.432(2) 0.048(7) 1.00 Uiso
N8B 0.547(2) 0.162(2) -0.353(2) 0.040(5) 1.00 Uiso
O1W 0.962(2) 0.341(2) 0.007(1) 0.04(1) 1.00 Uij
O2W 0.721(2) 0.124(1) 0.056(1) 0.04(1) 1.00 Uij
O3W 0.389(2) 0.307(2) 0.013(1) 0.03(1) 1.00 Uij
O4W 0.633(2) 0.508(1) -0.049(1) 0.05(1) 1.00 Uij
O5W 0.932(2) 0.021(1) 0.260(1) 0.06(1) 1.00 Uij
O6W 0.285(2) 0.112(2) 0.270(2) 0.07(1) 1.00 Uij

loop_
_geom_angle_atom_site_label_1
_geom_angle_atom_site_label_2
_geom_angle_atom_site_label_3
_geom_angle
_geom_angle_site_symmetry_1
_geom_angle_site_symmetry_2
_geom_angle_site_symmetry_3
_geom_angle_publ_flag
C2A N3A C3AA 101.3(20) . . . ?
C5B N4B C3AB 117.3(22) . . . ?
N1B N8B C3AB 110.0(20) . . . ?
N1B N8B C7B 126.8(22) . . . ?
C3AB N8B C7B 123.2(21) . . . ?
N1A N8A C7A 128.1(22) . . . ?
N1A N8A C3AA 108.9(19) . . . ?
C7A N8A C3AA 123.1(21) . . . ?
C3AB N3B C2B 103.2(20) . . . ?
C3AA N4A C5A 118.1(22) . . . ?
O5B C5B N4B 119.2(24) . . . ?
O5B C5B C6B 121.1(23) . . . ?
N4B C5B C6B 119.7(23) . . . ?
N8B N1B C2B 103.4(21) . . . ?
N8A N1A C2A 104.6(19) . . . ?
N4B C3AB N8B 123.3(23) . . . ?
N4B C3AB N3B 127.8(25) . . . ?
N8B C3AB N3B 108.8(22) . . . ?
C7A C6A C5A 119.1(23) . . . ?
N3B C2B N1B 114.5(23) . . . ?
N8B C7B C6B 113.6(22) . . . ?
N3A C2A N1A 114.5(21) . . . ?
N8A C7A C6A 117.2(24) . . . ?
N3A C3AA N8A 110.7(21) . . . ?
N3A C3AA N4A 127.1(24) . . . ?
N8A C3AA N4A 122.2(22) . . . ?
O5A C5A N4A 120.4(25) . . . ?
O5A C5A C6A 119.4(23) . . . ?
N4A C5A C6A 120.2(23) . . . ?
C5B C6B C7B 122.8(22) . . . ?

loop_
_geom_bond_atom_site_label_1
_geom_bond_atom_site_label_2
_geom_bond_distance
_geom_bond_site_symmetry_1
_geom_bond_site_symmetry_2
_geom_bond_publ_flag
O5B C5B 1.29(3) . . ?
O5A C5A 1.26(3) . . ?
N3A C2A 1.39(3) . . ?
N3A C3AA 1.42(3) . . ?
N4B C5B 1.36(3) . . ?
N4B C3AB 1.33(3) . . ?
N8B N1B 1.38(3) . . ?
N8B C3AB 1.36(3) . . ?
N8B C7B 1.40(3) . . ?
N8A N1A 1.39(3) . . ?
N8A C7A 1.35(3) . . ?
N8A C3AA 1.35(3) . . ?
N3B C3AB 1.36(3) . . ?
N3B C2B 1.39(3) . . ?
N4A C3AA 1.34(3) . . ?
N4A C5A 1.33(3) . . ?
C5B C6B 1.45(3) . . ?
N1B C2B 1.31(3) . . ?
N1A C2A 1.35(3) . . ?
C6A C7A 1.35(3) . . ?
C6A C5A 1.48(4) . . ?
C7B C6B 1.35(3) . . ?

loop_
_geom_contact_atom_site_label_1
_geom_contact_atom_site_label_2
_geom_contact_distance
_geom_contact_site_symmetry_1
_geom_contact_site_symmetry_2
_geom_contact_publ_flag
O1W O5B 2.59(2) 1_555 2_755 ?
O1W O5A 2.68(2) 1_555 2_745 ?
O2W O4W 2.87(2) 1_555 2_645 ?
O5B O3W 2.66(2) 1_555 2_645 ?
O5B O6W 2.76(2) 1_555 2_645 ?
O5A O3W 2.71(2) 1_555 2_655 ?
O5A O5W 2.77(2) 1_555 1_565 ?
O4W O6W 2.91(2) 1_555 2_655 ?
O5W O6W 2.76(3) 1_555 1_655 ?

loop_
_geom_torsion_atom_site_label_1
_geom_torsion_atom_site_label_2
_geom_torsion_atom_site_label_3
_geom_torsion_atom_site_label_4
_geom_torsion
_geom_torsion_site_symmetry_1
_geom_torsion_site_symmetry_2
_geom_torsion_site_symmetry_3
_geom_torsion_site_symmetry_4
_geom_torsion_publ_flag
C2A N3A C3AA N8A 1.2(20) . . . . ?
C2A N3A C3AA N4A -177.2(31) . . . . ?
C3AA N3A C2A N1A -2.0(20) . . . . ?
C3AB N4B C5B O5B -179.6(34) . . . . ?
C5B N4B C3AB N8B -0.4(23) . . . . ?
C5B N4B C3AB N3B 177.9(37) . . . . ?
C3AB N4B C5B C6B 0.3(22) . . . . ?
N1B N8B C3AB N4B 178.9(32) . . . . ?
N1B N8B C3AB N3B 0.4(19) . . . . ?
C3AB N8B N1B C2B -2.2(21) . . . . ?
C7B N8B N1B C2B 176.7(31) . . . . ?
N1B N8B C7B C6B -178.3(34) . . . . ?
C7B N8B C3AB N4B 0.0(22) . . . . ?
C7B N8B C3AB N3B -178.6(31) . . . . ?
C3AB N8B C7B C6B 0.5(22) . . . . ?
N1A N8A C7A C6A -176.2(36) . . . . ?
C7A N8A N1A C2A 179.0(31) . . . . ?
N1A N8A C3AA N3A 0.0(19) . . . . ?
N1A N8A C3AA N4A 178.4(30) . . . . ?
C3AA N8A N1A C2A -1.2(20) . . . . ?
C7A N8A C3AA N3A 179.8(32) . . . . ?
C7A N8A C3AA N4A -1.7(22) . . . . ?
C3AA N8A C7A C6A 4.0(23) . . . . ?
C2B N3B C3AB N4B -177.0(32) . . . . ?
C2B N3B C3AB N8B 1.5(20) . . . . ?
C3AB N3B C2B N1B -3.2(22) . . . . ?
C3AA N4A C5A O5A 179.4(34) . . . . ?
C5A N4A C3AA N3A 179.6(35) . . . . ?
C5A N4A C3AA N8A 1.4(22) . . . . ?
C3AA N4A C5A C6A -3.3(22) . . . . ?
O5B C5B C6B C7B -179.8(38) . . . . ?
N4B C5B C6B C7B 0.2(23) . . . . ?
N8B N1B C2B N3B 3.4(20) . . . . ?
N8A N1A C2A N3A 2.1(19) . . . . ?
C7A C6A C5A O5A -177.0(36) . . . . ?
C5A C6A C7A N8A -5.7(22) . . . . ?
C7A C6A C5A N4A 5.7(23) . . . . ?
N8B C7B C6B C5B -0.6(22) . . . . ?
